data_4110017
loop_
_publ_author_name
'Ryo Shintani'
'Masataka Murakami'
'Tamio Hayashi'

_publ_section_title
;
 \g-Methylidene-\d-valerolactones as a Coupling Partner for Cycloaddition:
 Palladium-Catalyzed [4 + 3] Cycloaddition with Nitrones
;
_journal_name_full 'Journal of the American Chemical Society'
_journal_page_first 12356
_journal_page_last 12357
_journal_paper_doi 10.1021/ja073997f
_journal_volume 129
_journal_year 2007
_chemical_absolute_configuration 'CHOOSE rm ad rmad syn or unk'
_chemical_formula_moiety 'C33 H30 Cl N O5 '
_chemical_formula_sum 'C33 H30 Cl N O5'
_chemical_formula_weight 556.06
_space_group_IT_number 4
_symmetry_cell_setting monoclinic
_symmetry_Int_Tables_number 4
_symmetry_space_group_name_Hall 'P 2yb'
_symmetry_space_group_name_H-M 'P 1 21 1'
_cell_angle_alpha 90.0000
_cell_angle_beta 106.781(18)
_cell_angle_gamma 90.0000
_cell_formula_units_Z 2
_cell_length_a 9.509(4)
_cell_length_b 12.566(6)
_cell_length_c 12.510(8)
_cell_measurement_reflns_used 11478
_cell_measurement_temperature 123.1
_cell_measurement_theta_max 27.6
_cell_measurement_theta_min 3.2
_cell_volume 1431.2(13)
_computing_cell_refinement PROCESS-AUTO
_computing_data_collection PROCESS-AUTO
_computing_data_reduction CrystalStructure
_computing_publication_material 'CrystalStructure 3.8.0'
_computing_structure_refinement CRYSTALS
_computing_structure_solution SIR92
_diffrn_detector_area_resol_mean 10.00
_diffrn_measured_fraction_theta_full 0.996
_diffrn_measured_fraction_theta_max 0.996
_diffrn_measurement_device_type 'Rigaku RAXIS-RAPID'
_diffrn_measurement_method \w
_diffrn_radiation_type 'Mo K\a'
_diffrn_radiation_wavelength 0.71075
_diffrn_reflns_av_R_equivalents 0.050
_diffrn_reflns_limit_h_max 12
_diffrn_reflns_limit_h_min -12
_diffrn_reflns_limit_k_max 16
_diffrn_reflns_limit_k_min -16
_diffrn_reflns_limit_l_max 16
_diffrn_reflns_limit_l_min -16
_diffrn_reflns_number 13548
_diffrn_reflns_theta_full 27.47
_diffrn_reflns_theta_max 27.47
_exptl_absorpt_coefficient_mu 0.176
_exptl_absorpt_correction_type none
_exptl_crystal_colour colorless
_exptl_crystal_density_diffrn 1.290
_exptl_crystal_description prism
_exptl_crystal_F_000 584.00
_exptl_crystal_size_max 0.50
_exptl_crystal_size_mid 0.40
_exptl_crystal_size_min 0.30
_refine_diff_density_max 0.76
_refine_diff_density_min -1.08
_refine_ls_abs_structure_details 'Flack, H. D. (1983), Acta Cryst. A39, 876-881.  2915 Friedel Pairs'
_refine_ls_abs_structure_Flack -0.01(6)
_refine_ls_extinction_method none
_refine_ls_goodness_of_fit_ref 0.909
_refine_ls_hydrogen_treatment refall
_refine_ls_number_parameters 392
_refine_ls_number_reflns 10085
_refine_ls_R_factor_gt 0.0520
_refine_ls_shift/su_max 0.0000
_refine_ls_structure_factor_coef F
_refine_ls_weighting_details 'w = 1/[0.0010Fo^2^ + 3.0000\s(Fo^2^) + 0.5000]'
_refine_ls_weighting_scheme calc
_refine_ls_wR_factor_ref 0.0597
_reflns_number_gt 10022
_reflns_number_total 6335
_reflns_threshold_expression F^2^>2.0\s(F^2^)
_cod_data_source_file ja073997fsi20070602_120553.cif
_cod_data_source_block '_70528yuki'
_cod_original_cell_volume 1431.1(13)
_cod_original_formula_sum 'C33 H30 Cl N O5 '
_cod_database_code 4110017

loop_
_symmetry_equiv_pos_site_id
_symmetry_equiv_pos_as_xyz
1 +X,+Y,+Z
2 -X,1/2+Y,-Z

loop_
_atom_site_label
_atom_site_type_symbol
_atom_site_fract_x
_atom_site_fract_y
_atom_site_fract_z
_atom_site_U_iso_or_equiv
_atom_site_adp_type
_atom_site_occupancy
_atom_site_symmetry_multiplicity
_atom_site_calc_flag
_atom_site_refinement_flags
Cl(1) Cl 0.81308(8) 0.74786(6) 1.15067(7) 0.0461(2) Uani 1.00 1 d .
O(1) O 0.60446(15) 0.51757(12) 0.66755(14) 0.0235(4) Uani 1.00 1 d .
O(3) O 0.81338(17) 0.25817(13) 0.97562(14) 0.0274(4) Uani 1.00 1 d .
O(5) O 1.16577(18) 0.82104(13) 0.61969(16) 0.0313(5) Uani 1.00 1 d .
O(2) O 0.58292(19) 0.30815(13) 0.96620(15) 0.0305(5) Uani 1.00 1 d .
O(4) O 1.3282(2) 0.68691(14) 0.65539(18) 0.0402(5) Uani 1.00 1 d .
N(1) N 0.73702(19) 0.45640(15) 0.68786(16) 0.0210(5) Uani 1.00 1 d .
C(26) C 0.8276(2) 0.63064(18) 0.6452(2) 0.0227(6) Uani 1.00 1 d .
C(21) C 0.6613(2) 0.62611(19) 0.9776(2) 0.0246(6) Uani 1.00 1 d .
C(28) C 1.0800(2) 0.65183(18) 0.6489(2) 0.0229(6) Uani 1.00 1 d .
C(3) C 0.4990(2) 0.32567(19) 0.7310(2) 0.0236(6) Uani 1.00 1 d .
C(25) C 0.8522(2) 0.52442(18) 0.6765(2) 0.0221(6) Uani 1.00 1 d .
C(29) C 1.1051(2) 0.54507(18) 0.6792(2) 0.0271(7) Uani 1.00 1 d .
C(22) C 0.7974(2) 0.64687(19) 1.0517(2) 0.0275(7) Uani 1.00 1 d .
C(27) C 0.9401(2) 0.69313(19) 0.6304(2) 0.0248(6) Uani 1.00 1 d .
C(4) C 0.6636(2) 0.30573(18) 0.7976(2) 0.0221(6) Uani 1.00 1 d .
C(15) C 0.5900(2) 0.0763(2) 0.8458(2) 0.0292(7) Uani 1.00 1 d .
C(7) C 0.7196(2) 0.20609(17) 0.7505(2) 0.0208(6) Uani 1.00 1 d .
C(5) C 0.7654(2) 0.40586(18) 0.8002(2) 0.0210(6) Uani 1.00 1 d .
C(30) C 0.9929(2) 0.48163(19) 0.6938(2) 0.0274(6) Uani 1.00 1 d .
C(10) C 0.8360(2) 0.0271(2) 0.6673(2) 0.0296(7) Uani 1.00 1 d .
C(20) C 0.6483(2) 0.54749(18) 0.8982(2) 0.0242(6) Uani 1.00 1 d .
C(8) C 0.8031(2) 0.21661(18) 0.6776(2) 0.0253(6) Uani 1.00 1 d .
C(14) C 0.5681(2) -0.0269(2) 0.8763(2) 0.0345(7) Uani 1.00 1 d .
C(16) C 0.6838(2) 0.09922(18) 0.7785(2) 0.0238(6) Uani 1.00 1 d .
C(31) C 1.2053(2) 0.71890(19) 0.6414(2) 0.0257(7) Uani 1.00 1 d .
C(2) C 0.4785(2) 0.35057(19) 0.6098(2) 0.0259(6) Uani 1.00 1 d .
C(1) C 0.4911(2) 0.46524(19) 0.5812(2) 0.0258(6) Uani 1.00 1 d .
C(17) C 0.6768(2) 0.29040(17) 0.9211(2) 0.0246(6) Uani 1.00 1 d .
C(9) C 0.8623(2) 0.1263(2) 0.6361(2) 0.0296(7) Uani 1.00 1 d .
C(19) C 0.7701(2) 0.48898(17) 0.8903(2) 0.0212(6) Uani 1.00 1 d .
C(24) C 0.9052(2) 0.51069(18) 0.9676(2) 0.0247(6) Uani 1.00 1 d .
C(12) C 0.7239(3) -0.0942(2) 0.7727(2) 0.0367(8) Uani 1.00 1 d .
C(6) C 0.4533(2) 0.27538(19) 0.5314(2) 0.0359(7) Uani 1.00 1 d .
C(32) C 1.2807(2) 0.8965(2) 0.6136(2) 0.0350(7) Uani 1.00 1 d .
C(23) C 0.9203(2) 0.59037(19) 1.0481(2) 0.0303(7) Uani 1.00 1 d .
C(11) C 0.7487(2) 0.00963(19) 0.7391(2) 0.0273(6) Uani 1.00 1 d .
C(18) C 0.8446(3) 0.2451(2) 1.0951(2) 0.0440(8) Uani 1.00 1 d .
C(13) C 0.6367(3) -0.1131(2) 0.8409(2) 0.0389(8) Uani 1.00 1 d .
C(33) C 1.2275(3) 1.00553(19) 0.6320(2) 0.0414(8) Uani 1.00 1 d .
H(1) H 0.3981 0.5122 0.5871 0.030 Uiso 1.00 1 c R
H(2) H 0.5080 0.4736 0.5057 0.030 Uiso 1.00 1 c R
H(3) H 0.4422 0.2565 0.7333 0.028 Uiso 1.00 1 c R
H(4) H 0.4569 0.3886 0.7674 0.028 Uiso 1.00 1 c R
H(5) H 0.8714 0.3723 0.8132 0.025 Uiso 1.00 1 c R
H(6) H 0.4566 0.1921 0.5591 0.041 Uiso 1.00 1 c R
H(7) H 0.4480 0.2957 0.4566 0.041 Uiso 1.00 1 c R
H(8) H 0.8182 0.2960 0.6510 0.030 Uiso 1.00 1 c R
H(9) H 0.9162 0.1437 0.5817 0.036 Uiso 1.00 1 c R
H(10) H 0.8783 -0.0391 0.6513 0.035 Uiso 1.00 1 c R
H(11) H 0.7617 -0.1694 0.7455 0.043 Uiso 1.00 1 c R
H(12) H 0.6256 -0.1859 0.8664 0.046 Uiso 1.00 1 c R
H(13) H 0.5065 -0.0305 0.9229 0.042 Uiso 1.00 1 c R
H(14) H 0.5353 0.1313 0.8728 0.035 Uiso 1.00 1 c R
H(15) H 0.8446 0.3175 1.1220 0.052 Uiso 1.00 1 c R
H(16) H 0.9410 0.2102 1.1136 0.052 Uiso 1.00 1 c R
H(17) H 0.7875 0.1899 1.1100 0.052 Uiso 1.00 1 c R
H(18) H 0.5616 0.5456 0.8331 0.030 Uiso 1.00 1 c R
H(19) H 0.5884 0.6758 0.9803 0.030 Uiso 1.00 1 c R
H(20) H 1.0125 0.6058 1.1004 0.035 Uiso 1.00 1 c R
H(21) H 1.0014 0.4735 0.9607 0.030 Uiso 1.00 1 c R
H(22) H 0.7313 0.6547 0.6319 0.026 Uiso 1.00 1 c R
H(23) H 0.9344 0.7775 0.6125 0.029 Uiso 1.00 1 c R
H(24) H 1.2181 0.5163 0.7146 0.034 Uiso 1.00 1 c R
H(25) H 1.0129 0.4020 0.7161 0.033 Uiso 1.00 1 c R
H(26) H 1.3621 0.8713 0.6616 0.043 Uiso 1.00 1 c R
H(27) H 1.2917 0.8798 0.5465 0.043 Uiso 1.00 1 c R
H(28) H 1.1432 1.0206 0.5727 0.050 Uiso 1.00 1 c R
H(29) H 1.2047 1.0091 0.7073 0.050 Uiso 1.00 1 c R
H(30) H 1.3089 1.0576 0.6284 0.050 Uiso 1.00 1 c R

loop_
_atom_site_aniso_label
_atom_site_aniso_U_11
_atom_site_aniso_U_22
_atom_site_aniso_U_33
_atom_site_aniso_U_12
_atom_site_aniso_U_13
_atom_site_aniso_U_23
Cl(1) 0.0412(3) 0.0452(4) 0.0474(5) 0.0002(3) 0.0058(3) -0.0240(3)
O(1) 0.0188(7) 0.0228(8) 0.0277(10) 0.0036(7) 0.0048(7) 0.0011(7)
O(3) 0.0335(8) 0.0301(8) 0.0177(9) 0.0041(8) 0.0059(7) 0.0025(8)
O(5) 0.0297(9) 0.0240(8) 0.0413(12) -0.0065(8) 0.0122(8) 0.0047(8)
O(2) 0.0372(9) 0.0287(9) 0.0310(11) -0.0050(8) 0.0183(8) -0.0023(8)
O(4) 0.0319(10) 0.0360(10) 0.0580(14) -0.0036(9) 0.0216(9) 0.0007(9)
N(1) 0.0178(9) 0.0219(9) 0.0228(12) 0.0073(8) 0.0052(8) 0.0050(8)
C(26) 0.0210(12) 0.0234(12) 0.0211(14) 0.0015(10) 0.0022(10) -0.0017(10)
C(21) 0.0239(12) 0.0235(12) 0.0280(15) 0.0000(10) 0.0102(11) 0.0006(11)
C(28) 0.0277(12) 0.0257(12) 0.0168(13) -0.0052(11) 0.0088(10) -0.0009(10)
C(3) 0.0173(11) 0.0236(12) 0.0306(16) 0.0007(10) 0.0079(10) 0.0031(10)
C(25) 0.0266(12) 0.0239(12) 0.0151(13) -0.0044(10) 0.0048(9) 0.0003(10)
C(29) 0.0258(12) 0.0273(13) 0.0313(16) -0.0049(11) 0.0131(11) -0.0005(11)
C(22) 0.0327(14) 0.0257(13) 0.0240(15) -0.0031(11) 0.0081(11) -0.0026(10)
C(27) 0.0271(13) 0.0221(12) 0.0228(14) -0.0015(11) 0.0034(10) 0.0021(10)
C(4) 0.0266(12) 0.0196(11) 0.0209(14) 0.0011(10) 0.0082(10) 0.0006(9)
C(15) 0.0342(14) 0.0285(13) 0.0258(15) -0.0007(12) 0.0102(11) -0.0017(11)
C(7) 0.0214(11) 0.0207(11) 0.0187(14) 0.0006(10) 0.0031(10) 0.0022(10)
C(5) 0.0197(12) 0.0229(11) 0.0209(14) -0.0020(10) 0.0066(10) 0.0025(10)
C(30) 0.0284(13) 0.0219(12) 0.0332(16) 0.0050(11) 0.0110(11) 0.0053(11)
C(10) 0.0340(14) 0.0250(13) 0.0299(16) 0.0038(11) 0.0094(12) -0.0067(11)
C(20) 0.0232(12) 0.0259(12) 0.0238(15) -0.0016(10) 0.0074(10) -0.0023(10)
C(8) 0.0313(12) 0.0229(13) 0.0214(14) 0.0003(11) 0.0068(11) 0.0004(10)
C(14) 0.0413(15) 0.0321(14) 0.0304(17) -0.0045(13) 0.0106(12) 0.0045(13)
C(16) 0.0266(12) 0.0220(12) 0.0208(14) -0.0038(10) 0.0034(10) 0.0005(10)
C(31) 0.0281(13) 0.0279(14) 0.0243(15) -0.0055(11) 0.0126(11) -0.0008(10)
C(2) 0.0180(11) 0.0317(14) 0.0257(15) -0.0010(10) 0.0024(10) 0.0016(11)
C(1) 0.0232(12) 0.0312(13) 0.0209(14) 0.0024(11) 0.0030(10) 0.0021(11)
C(17) 0.0303(13) 0.0171(12) 0.0278(15) -0.0039(11) 0.0108(11) -0.0021(10)
C(9) 0.0324(14) 0.0318(14) 0.0261(15) 0.0045(12) 0.0106(11) -0.0007(12)
C(19) 0.0227(12) 0.0206(11) 0.0205(14) -0.0004(10) 0.0065(10) 0.0042(10)
C(24) 0.0222(11) 0.0239(12) 0.0269(15) 0.0023(10) 0.0052(10) 0.0030(10)
C(12) 0.0459(17) 0.0216(13) 0.0392(18) -0.0023(13) 0.0073(13) -0.0025(12)
C(6) 0.0382(14) 0.0372(15) 0.0271(16) -0.0103(13) 0.0010(12) 0.0011(12)
C(32) 0.0332(14) 0.0304(14) 0.0445(19) -0.0096(12) 0.0164(13) 0.0015(13)
C(23) 0.0280(13) 0.0309(14) 0.0273(16) -0.0013(12) 0.0007(11) -0.0033(11)
C(11) 0.0300(13) 0.0251(12) 0.0240(15) -0.0016(12) 0.0035(10) -0.0009(11)
C(18) 0.0586(17) 0.0482(17) 0.0221(16) 0.0060(16) 0.0069(13) 0.0052(14)
C(13) 0.0506(18) 0.0206(13) 0.0443(19) -0.0071(13) 0.0116(14) 0.0063(12)
C(33) 0.0450(16) 0.0316(14) 0.048(2) -0.0081(14) 0.0141(14) 0.0039(13)

loop_
_atom_type_symbol
_atom_type_description
_atom_type_scat_dispersion_real
_atom_type_scat_dispersion_imag
_atom_type_scat_source
C C 0.003 0.002
;
International Tables for Crystallography
(1992, Vol. C, Tables 4.2.6.8 and 6.1.1.4)
;
H H 0.000 0.000
;
International Tables for Crystallography
(1992, Vol. C, Table 6.1.1.4)
;
Cl Cl 0.148 0.159
;
International Tables for Crystallography
(1992, Vol. C, Tables 4.2.6.8 and 6.1.1.4)
;
N N 0.006 0.003
;
International Tables for Crystallography
(1992, Vol. C, Tables 4.2.6.8 and 6.1.1.4)
;
O O 0.011 0.006
;
International Tables for Crystallography
(1992, Vol. C, Tables 4.2.6.8 and 6.1.1.4)
;

loop_
_geom_angle_atom_site_label_1
_geom_angle_atom_site_label_2
_geom_angle_atom_site_label_3
_geom_angle
_geom_angle_publ_flag
N(1) O(1) C(1) 108.42(15) yes
C(17) O(3) C(18) 116.0(2) yes
C(31) O(5) C(32) 117.38(19) yes
O(1) N(1) C(25) 108.76(16) yes
O(1) N(1) C(5) 107.78(18) yes
C(25) N(1) C(5) 114.33(16) yes
C(25) C(26) C(27) 120.6(2) yes
C(22) C(21) C(20) 119.3(2) yes
C(29) C(28) C(27) 119.1(2) yes
C(29) C(28) C(31) 119.1(2) yes
C(27) C(28) C(31) 121.8(2) yes
C(4) C(3) C(2) 112.8(2) yes
N(1) C(25) C(26) 122.0(2) yes
N(1) C(25) C(30) 118.8(2) yes
C(26) C(25) C(30) 119.2(2) yes
C(28) C(29) C(30) 120.8(2) yes
Cl(1) C(22) C(21) 118.9(2) yes
Cl(1) C(22) C(23) 119.79(17) yes
C(21) C(22) C(23) 121.3(2) yes
C(26) C(27) C(28) 120.6(2) yes
C(3) C(4) C(7) 109.22(17) yes
C(3) C(4) C(5) 113.29(18) yes
C(3) C(4) C(17) 109.6(2) yes
C(7) C(4) C(5) 112.1(2) yes
C(7) C(4) C(17) 110.32(18) yes
C(5) C(4) C(17) 102.03(17) yes
C(14) C(15) C(16) 121.6(2) yes
C(4) C(7) C(8) 120.2(2) yes
C(4) C(7) C(16) 121.9(2) yes
C(8) C(7) C(16) 117.9(2) yes
N(1) C(5) C(4) 112.04(17) yes
N(1) C(5) C(19) 111.23(18) yes
C(4) C(5) C(19) 116.5(2) yes
C(25) C(30) C(29) 119.8(2) yes
C(9) C(10) C(11) 121.4(2) yes
C(21) C(20) C(19) 121.6(2) yes
C(7) C(8) C(9) 121.8(2) yes
C(15) C(14) C(13) 121.1(2) yes
C(15) C(16) C(7) 124.1(2) yes
C(15) C(16) C(11) 116.7(2) yes
C(7) C(16) C(11) 119.2(2) yes
O(5) C(31) O(4) 123.6(2) yes
O(5) C(31) C(28) 111.9(2) yes
O(4) C(31) C(28) 124.5(2) yes
C(3) C(2) C(1) 116.4(2) yes
C(3) C(2) C(6) 122.5(2) yes
C(1) C(2) C(6) 121.1(2) yes
O(1) C(1) C(2) 110.66(17) yes
O(3) C(17) O(2) 123.8(2) yes
O(3) C(17) C(4) 109.7(2) yes
O(2) C(17) C(4) 126.5(2) yes
C(10) C(9) C(8) 120.2(2) yes
C(5) C(19) C(20) 124.28(18) yes
C(5) C(19) C(24) 118.0(2) yes
C(20) C(19) C(24) 117.6(2) yes
C(19) C(24) C(23) 121.5(2) yes
C(11) C(12) C(13) 121.9(2) yes
O(5) C(32) C(33) 107.1(2) yes
C(22) C(23) C(24) 118.7(2) yes
C(10) C(11) C(16) 119.3(2) yes
C(10) C(11) C(12) 121.0(2) yes
C(16) C(11) C(12) 119.8(2) yes
C(14) C(13) C(12) 118.9(2) yes
C(25) C(26) H(22) 116.0 no
C(27) C(26) H(22) 123.4 no
C(22) C(21) H(19) 114.1 no
C(20) C(21) H(19) 126.0 no
C(4) C(3) H(3) 107.6 no
C(4) C(3) H(4) 109.8 no
C(2) C(3) H(3) 106.8 no
C(2) C(3) H(4) 109.1 no
H(3) C(3) H(4) 110.8 no
C(28) C(29) H(24) 119.8 no
C(30) C(29) H(24) 117.3 no
C(26) C(27) H(23) 126.2 no
C(28) C(27) H(23) 112.9 no
C(14) C(15) H(14) 115.3 no
C(16) C(15) H(14) 123.1 no
N(1) C(5) H(5) 102.7 no
C(4) C(5) H(5) 103.6 no
C(19) C(5) H(5) 109.6 no
C(25) C(30) H(25) 120.2 no
C(29) C(30) H(25) 120.0 no
C(9) C(10) H(10) 127.6 no
C(11) C(10) H(10) 110.8 no
C(21) C(20) H(18) 119.6 no
C(19) C(20) H(18) 116.4 no
C(7) C(8) H(8) 116.6 no
C(9) C(8) H(8) 121.5 no
C(15) C(14) H(13) 112.8 no
C(13) C(14) H(13) 126.1 no
O(1) C(1) H(1) 98.5 no
O(1) C(1) H(2) 111.6 no
C(2) C(1) H(1) 112.6 no
C(2) C(1) H(2) 111.7 no
H(1) C(1) H(2) 111.1 no
C(10) C(9) H(9) 125.4 no
C(8) C(9) H(9) 114.3 no
C(19) C(24) H(21) 120.3 no
C(23) C(24) H(21) 117.8 no
C(11) C(12) H(11) 127.2 no
C(13) C(12) H(11) 110.8 no
C(2) C(6) H(6) 117.4 no
C(2) C(6) H(7) 118.6 no
H(6) C(6) H(7) 123.4 no
O(5) C(32) H(26) 104.6 no
O(5) C(32) H(27) 100.8 no
C(33) C(32) H(26) 119.1 no
C(33) C(32) H(27) 119.4 no
H(26) C(32) H(27) 103.5 no
C(22) C(23) H(20) 119.7 no
C(24) C(23) H(20) 121.6 no
O(3) C(18) H(15) 103.4 no
O(3) C(18) H(16) 101.2 no
O(3) C(18) H(17) 109.5 no
H(15) C(18) H(16) 115.5 no
H(15) C(18) H(17) 124.7 no
H(16) C(18) H(17) 100.3 no
C(14) C(13) H(12) 120.9 no
C(12) C(13) H(12) 120.2 no
C(32) C(33) H(28) 108.2 no
C(32) C(33) H(29) 110.5 no
C(32) C(33) H(30) 106.6 no
H(28) C(33) H(29) 110.8 no
H(28) C(33) H(30) 108.6 no
H(29) C(33) H(30) 112.0 no

loop_
_geom_bond_atom_site_label_1
_geom_bond_atom_site_label_2
_geom_bond_distance
_geom_bond_publ_flag
Cl(1) C(22) 1.749(2) yes
O(1) N(1) 1.435(2) yes
O(1) C(1) 1.445(2) yes
O(3) C(17) 1.343(2) yes
O(3) C(18) 1.447(3) yes
O(5) C(31) 1.343(2) yes
O(5) C(32) 1.465(3) yes
O(2) C(17) 1.207(3) yes
O(4) C(31) 1.201(3) yes
N(1) C(25) 1.429(3) yes
N(1) C(5) 1.494(3) yes
C(26) C(25) 1.392(3) yes
C(26) C(27) 1.381(3) yes
C(21) C(22) 1.382(3) yes
C(21) C(20) 1.381(3) yes
C(28) C(29) 1.396(3) yes
C(28) C(27) 1.384(3) yes
C(28) C(31) 1.484(3) yes
C(3) C(4) 1.566(2) yes
C(3) C(2) 1.505(3) yes
C(25) C(30) 1.399(3) yes
C(29) C(30) 1.385(3) yes
C(22) C(23) 1.379(3) yes
C(4) C(7) 1.542(3) yes
C(4) C(5) 1.582(3) yes
C(4) C(17) 1.526(3) yes
C(15) C(14) 1.384(3) yes
C(15) C(16) 1.421(4) yes
C(7) C(8) 1.378(3) yes
C(7) C(16) 1.453(3) yes
C(5) C(19) 1.528(3) yes
C(10) C(9) 1.352(3) yes
C(10) C(11) 1.406(4) yes
C(20) C(19) 1.399(3) yes
C(8) C(9) 1.429(3) yes
C(14) C(13) 1.400(4) yes
C(16) C(11) 1.438(3) yes
C(2) C(1) 1.498(3) yes
C(2) C(6) 1.333(3) yes
C(19) C(24) 1.394(2) yes
C(24) C(23) 1.398(3) yes
C(12) C(11) 1.412(3) yes
C(12) C(13) 1.372(4) yes
C(32) C(33) 1.501(3) yes
C(3) H(3) 1.028 no
C(3) H(4) 1.048 no
C(15) H(14) 0.982 no
C(5) H(5) 1.060 no
C(10) H(10) 0.969 no
C(8) H(8) 1.074 no
C(14) H(13) 0.940 no
C(1) H(1) 1.084 no
C(1) H(2) 1.008 no
C(9) H(9) 0.988 no
C(12) H(11) 1.099 no
C(6) H(6) 1.099 no
C(6) H(7) 0.957 no
C(23) H(20) 0.950 no
C(18) H(15) 0.971 no
C(18) H(16) 0.981 no
C(18) H(17) 0.933 no
C(13) H(12) 0.984 no

loop_
_geom_contact_atom_site_label_1
_geom_contact_atom_site_label_2
_geom_contact_distance
_geom_contact_site_symmetry_2
O(1) O(4) 3.349(2) 45501
O(3) C(23) 3.374(3) 74702
O(2) C(21) 3.473(3) 64702
O(2) C(14) 3.447(3) 65702
O(4) O(1) 3.349(2) 65501
O(4) C(1) 3.442(3) 65501
C(26) C(6) 3.452(3) 65602
C(21) O(2) 3.473(3) 65702
C(28) C(18) 3.289(3) 75702
C(27) C(18) 3.514(3) 75702
C(14) O(2) 3.447(3) 64702
C(31) C(9) 3.540(3) 75602
C(31) C(18) 3.479(4) 75702
C(1) O(4) 3.442(3) 45501
C(9) C(31) 3.540(3) 74602
C(6) C(26) 3.452(3) 64602
C(23) O(3) 3.374(3) 75702
C(18) C(28) 3.289(3) 74702
C(18) C(27) 3.514(3) 74702
C(18) C(31) 3.479(4) 74702
Cl(1) H(3) 3.169 65702
Cl(1) H(4) 3.505 65702
Cl(1) H(5) 3.297 75702
Cl(1) H(12) 3.586 56501
Cl(1) H(14) 3.556 65702
Cl(1) H(19) 2.701 .
Cl(1) H(25) 2.770 75702
Cl(1) H(29) 3.516 74702
O(1) H(6) 3.499 65602
O(1) H(18) 2.252 .
O(1) H(22) 2.221 .
O(1) H(27) 3.559 74602
O(3) H(20) 2.867 74702
O(3) H(21) 3.278 .
O(5) H(8) 3.448 75602
O(5) H(9) 3.284 75602
O(5) H(10) 3.368 56501
O(5) H(15) 3.261 75702
O(5) H(23) 2.243 .
O(5) H(26) 1.896 .
O(5) H(27) 1.858 .
O(5) H(28) 2.571 .
O(5) H(29) 2.586 .
O(5) H(30) 3.258 .
O(2) H(12) 3.274 65702
O(2) H(13) 2.727 65702
O(2) H(18) 3.395 .
O(2) H(19) 2.549 64702
O(4) H(1) 2.513 65501
O(4) H(7) 3.175 75602
O(4) H(9) 3.242 75602
O(4) H(17) 3.420 75702
O(4) H(18) 3.189 65501
O(4) H(24) 2.587 .
O(4) H(26) 2.338 .
O(4) H(27) 2.753 .
N(1) H(18) 3.016 .
N(1) H(22) 2.584 .
N(1) H(25) 2.634 .
N(1) H(27) 3.022 74602
C(26) H(6) 3.232 65602
C(26) H(7) 3.296 65602
C(26) H(11) 2.955 56501
C(26) H(16) 3.334 75702
C(26) H(22) 0.932 .
C(26) H(23) 2.201 .
C(26) H(25) 3.353 .
C(26) H(28) 3.140 74602
C(26) H(30) 3.418 74602
C(21) H(12) 2.713 56501
C(21) H(13) 3.019 65702
C(21) H(14) 3.004 65702
C(21) H(18) 2.049 .
C(21) H(19) 0.941 .
C(28) H(9) 2.897 75602
C(28) H(15) 3.446 75702
C(28) H(16) 3.123 75702
C(28) H(17) 2.953 75702
C(28) H(22) 3.261 .
C(28) H(23) 2.062 .
C(28) H(24) 2.163 .
C(28) H(25) 3.359 .
C(28) H(28) 3.393 74602
C(3) H(18) 3.031 .
C(3) H(24) 3.549 45501
C(25) H(21) 3.485 .
C(25) H(22) 1.986 .
C(25) H(23) 3.425 .
C(25) H(24) 3.374 .
C(25) H(25) 2.124 .
C(25) H(27) 3.279 74602
C(25) H(28) 3.132 74602
C(29) H(1) 3.334 65501
C(29) H(9) 3.442 75602
C(29) H(16) 3.446 75702
C(29) H(17) 3.123 75702
C(29) H(23) 3.329 .
C(29) H(24) 1.099 .
C(29) H(25) 2.109 .
C(29) H(28) 3.362 74602
C(22) H(12) 3.205 56501
C(22) H(14) 3.560 65702
C(22) H(18) 3.253 .
C(22) H(19) 1.964 .
C(22) H(21) 3.328 .
C(22) H(29) 3.482 74702
C(27) H(9) 3.375 75602
C(27) H(10) 3.439 56501
C(27) H(11) 3.056 56501
C(27) H(15) 3.544 75702
C(27) H(16) 3.080 75702
C(27) H(17) 3.521 75702
C(27) H(22) 2.048 .
C(27) H(23) 1.082 .
C(27) H(24) 3.381 .
C(27) H(28) 3.259 74602
C(4) H(18) 3.237 .
C(15) H(19) 3.362 64702
C(15) H(30) 3.224 44501
C(7) H(20) 2.969 74702
C(5) H(18) 2.734 .
C(5) H(21) 2.681 .
C(5) H(25) 2.841 .
C(30) H(21) 3.318 .
C(30) H(22) 3.225 .
C(30) H(24) 2.127 .
C(30) H(25) 1.042 .
C(30) H(28) 3.247 74602
C(10) H(1) 3.320 64602
C(10) H(2) 3.427 64602
C(10) H(20) 3.014 74702
C(10) H(23) 3.398 54501
C(10) H(28) 3.454 54501
C(10) H(29) 3.402 54501
C(20) H(12) 3.374 56501
C(20) H(13) 3.169 65702
C(20) H(18) 0.978 .
C(20) H(19) 2.078 .
C(20) H(21) 3.351 .
C(8) H(20) 3.149 74702
C(8) H(25) 3.014 .
C(8) H(27) 3.379 74602
C(14) H(26) 3.106 44501
C(14) H(29) 3.522 44501
C(14) H(30) 3.522 44501
C(16) H(20) 2.848 74702
C(16) H(30) 3.556 44501
C(31) H(1) 3.360 65501
C(31) H(9) 2.855 75602
C(31) H(15) 3.366 75702
C(31) H(17) 3.112 75702
C(31) H(23) 2.602 .
C(31) H(24) 2.697 .
C(31) H(26) 2.396 .
C(31) H(27) 2.596 .
C(2) H(27) 3.346 74602
C(1) H(6) 3.459 65602
C(1) H(18) 3.191 .
C(1) H(22) 3.233 .
C(1) H(24) 3.526 45501
C(1) H(27) 3.142 74602
C(17) H(18) 3.465 .
C(17) H(19) 3.428 64702
C(9) H(1) 3.462 64602
C(9) H(20) 3.176 74702
C(9) H(28) 3.279 54501
C(9) H(29) 3.448 54501
C(19) H(18) 2.032 .
C(19) H(19) 3.300 .
C(19) H(21) 2.129 .
C(24) H(16) 3.212 75702
C(24) H(18) 3.244 .
C(24) H(21) 1.052 .
C(12) H(7) 3.180 64602
C(12) H(20) 3.581 74702
C(12) H(23) 3.596 54501
C(12) H(26) 3.346 44501
C(6) H(11) 3.546 65602
C(6) H(22) 2.736 64602
C(6) H(26) 3.580 74602
C(6) H(27) 3.149 74602
C(6) H(30) 3.436 44501
C(32) H(2) 2.989 75602
C(32) H(7) 3.216 75602
C(32) H(8) 3.412 75602
C(32) H(26) 0.890 .
C(32) H(27) 0.901 .
C(32) H(28) 2.005 .
C(32) H(29) 2.095 .
C(32) H(30) 2.044 .
C(23) H(16) 3.105 75702
C(23) H(19) 3.207 .
C(23) H(21) 2.106 .
C(11) H(2) 3.350 64602
C(11) H(20) 2.832 74702
C(18) H(20) 3.579 74702
C(13) H(19) 3.279 54501
C(13) H(26) 2.917 44501
C(33) H(2) 3.457 75602
C(33) H(6) 3.496 66501
C(33) H(9) 3.332 56501
C(33) H(10) 3.445 56501
C(33) H(26) 2.084 .
C(33) H(27) 2.095 .
C(33) H(28) 0.941 .
C(33) H(29) 1.027 .
C(33) H(30) 1.024 .
H(1) O(4) 2.513 45501
H(1) C(29) 3.334 45501
H(1) C(10) 3.320 65602
H(1) C(31) 3.360 45501
H(1) C(9) 3.462 65602
H(1) H(6) 3.439 65602
H(1) H(9) 3.532 65602
H(1) H(10) 3.418 65602
H(1) H(18) 3.051 .
H(1) H(22) 3.541 .
H(1) H(24) 2.655 45501
H(2) C(10) 3.427 65602
H(2) C(32) 2.989 74602
H(2) C(11) 3.350 65602
H(2) C(33) 3.457 74602
H(2) H(6) 2.911 65602
H(2) H(22) 3.201 .
H(2) H(26) 3.008 74602
H(2) H(27) 2.481 74602
H(2) H(30) 2.941 74602
H(3) Cl(1) 3.169 64702
H(3) H(30) 2.935 44501
H(4) Cl(1) 3.505 64702
H(4) H(18) 2.256 .
H(4) H(24) 2.702 45501
H(5) Cl(1) 3.297 74702
H(5) H(20) 3.594 74702
H(5) H(21) 2.288 .
H(5) H(25) 2.090 .
H(6) O(1) 3.499 64602
H(6) C(26) 3.232 64602
H(6) C(1) 3.459 64602
H(6) C(33) 3.496 44501
H(6) H(1) 3.439 64602
H(6) H(2) 2.911 64602
H(6) H(22) 2.581 64602
H(6) H(30) 2.507 44501
H(7) O(4) 3.175 74602
H(7) C(26) 3.296 64602
H(7) C(12) 3.180 65602
H(7) C(32) 3.216 74602
H(7) H(11) 2.766 65602
H(7) H(22) 2.487 64602
H(7) H(23) 3.494 64602
H(7) H(26) 2.809 74602
H(7) H(27) 2.702 74602
H(8) O(5) 3.448 74602
H(8) C(32) 3.412 74602
H(8) H(25) 2.235 .
H(8) H(27) 2.611 74602
H(9) O(5) 3.284 74602
H(9) O(4) 3.242 74602
H(9) C(28) 2.897 74602
H(9) C(29) 3.442 74602
H(9) C(27) 3.375 74602
H(9) C(31) 2.855 74602
H(9) C(33) 3.332 54501
H(9) H(1) 3.532 64602
H(9) H(23) 3.569 74602
H(9) H(28) 2.684 54501
H(9) H(29) 3.219 54501
H(10) O(5) 3.368 54501
H(10) C(27) 3.439 54501
H(10) C(33) 3.445 54501
H(10) H(1) 3.418 64602
H(10) H(20) 3.491 74702
H(10) H(23) 2.446 54501
H(10) H(28) 3.050 54501
H(10) H(29) 3.039 54501
H(11) C(26) 2.955 54501
H(11) C(27) 3.056 54501
H(11) C(6) 3.546 64602
H(11) H(7) 2.766 64602
H(11) H(16) 3.242 74702
H(11) H(22) 2.598 54501
H(11) H(23) 2.736 54501
H(12) Cl(1) 3.586 54501
H(12) O(2) 3.274 64702
H(12) C(21) 2.713 54501
H(12) C(22) 3.205 54501
H(12) C(20) 3.374 54501
H(12) H(18) 3.432 54501
H(12) H(19) 2.339 54501
H(12) H(26) 3.107 44501
H(13) O(2) 2.727 64702
H(13) C(21) 3.019 64702
H(13) C(20) 3.169 64702
H(13) H(18) 3.434 64702
H(13) H(19) 3.103 64702
H(13) H(26) 3.391 44501
H(13) H(29) 3.361 44501
H(14) Cl(1) 3.556 64702
H(14) C(21) 3.004 64702
H(14) C(22) 3.560 64702
H(14) H(19) 2.514 64702
H(14) H(29) 3.574 44501
H(14) H(30) 3.322 44501
H(15) O(5) 3.261 74702
H(15) C(28) 3.446 74702
H(15) C(27) 3.544 74702
H(15) C(31) 3.366 74702
H(15) H(21) 3.446 .
H(15) H(23) 3.416 74702
H(15) H(29) 3.340 74702
H(16) C(26) 3.334 74702
H(16) C(28) 3.123 74702
H(16) C(29) 3.446 74702
H(16) C(27) 3.080 74702
H(16) C(24) 3.212 74702
H(16) C(23) 3.105 74702
H(16) H(11) 3.242 75702
H(16) H(20) 3.125 74702
H(16) H(21) 3.210 74702
H(16) H(23) 3.394 74702
H(17) O(4) 3.420 74702
H(17) C(28) 2.953 74702
H(17) C(29) 3.123 74702
H(17) C(27) 3.521 74702
H(17) C(31) 3.112 74702
H(17) H(19) 3.428 64702
H(17) H(24) 3.106 74702
H(18) O(1) 2.252 .
H(18) O(2) 3.395 .
H(18) O(4) 3.189 45501
H(18) N(1) 3.016 .
H(18) C(21) 2.049 .
H(18) C(3) 3.031 .
H(18) C(22) 3.253 .
H(18) C(4) 3.237 .
H(18) C(5) 2.734 .
H(18) C(20) 0.978 .
H(18) C(1) 3.191 .
H(18) C(17) 3.465 .
H(18) C(19) 2.032 .
H(18) C(24) 3.244 .
H(18) H(1) 3.051 .
H(18) H(4) 2.256 .
H(18) H(12) 3.432 56501
H(18) H(13) 3.434 65702
H(18) H(19) 2.421 .
H(18) H(24) 3.195 45501
H(19) Cl(1) 2.701 .
H(19) O(2) 2.549 65702
H(19) C(21) 0.941 .
H(19) C(22) 1.964 .
H(19) C(15) 3.362 65702
H(19) C(20) 2.078 .
H(19) C(17) 3.428 65702
H(19) C(19) 3.300 .
H(19) C(23) 3.207 .
H(19) C(13) 3.279 56501
H(19) H(12) 2.339 56501
H(19) H(13) 3.103 65702
H(19) H(14) 2.514 65702
H(19) H(17) 3.428 65702
H(19) H(18) 2.421 .
H(20) O(3) 2.867 75702
H(20) C(7) 2.969 75702
H(20) C(10) 3.014 75702
H(20) C(8) 3.149 75702
H(20) C(16) 2.848 75702
H(20) C(9) 3.176 75702
H(20) C(12) 3.581 75702
H(20) C(11) 2.832 75702
H(20) C(18) 3.579 75702
H(20) H(5) 3.594 75702
H(20) H(10) 3.491 75702
H(20) H(16) 3.125 75702
H(20) H(21) 2.391 .
H(21) O(3) 3.278 .
H(21) C(25) 3.485 .
H(21) C(22) 3.328 .
H(21) C(5) 2.681 .
H(21) C(30) 3.318 .
H(21) C(20) 3.351 .
H(21) C(19) 2.129 .
H(21) C(24) 1.052 .
H(21) C(23) 2.106 .
H(21) H(5) 2.288 .
H(21) H(15) 3.446 .
H(21) H(16) 3.210 75702
H(21) H(20) 2.391 .
H(21) H(25) 3.221 .
H(22) O(1) 2.221 .
H(22) N(1) 2.584 .
H(22) C(26) 0.932 .
H(22) C(28) 3.261 .
H(22) C(25) 1.986 .
H(22) C(27) 2.048 .
H(22) C(30) 3.225 .
H(22) C(1) 3.233 .
H(22) C(6) 2.736 65602
H(22) H(1) 3.541 .
H(22) H(2) 3.201 .
H(22) H(6) 2.581 65602
H(22) H(7) 2.487 65602
H(22) H(11) 2.598 56501
H(22) H(23) 2.538 .
H(22) H(28) 3.547 74602
H(22) H(30) 3.395 74602
H(23) O(5) 2.243 .
H(23) C(26) 2.201 .
H(23) C(28) 2.062 .
H(23) C(25) 3.425 .
H(23) C(29) 3.329 .
H(23) C(27) 1.082 .
H(23) C(10) 3.398 56501
H(23) C(31) 2.602 .
H(23) C(12) 3.596 56501
H(23) H(7) 3.494 65602
H(23) H(9) 3.569 75602
H(23) H(10) 2.446 56501
H(23) H(11) 2.736 56501
H(23) H(15) 3.416 75702
H(23) H(16) 3.394 75702
H(23) H(22) 2.538 .
H(24) O(4) 2.587 .
H(24) C(28) 2.163 .
H(24) C(3) 3.549 65501
H(24) C(25) 3.374 .
H(24) C(29) 1.099 .
H(24) C(27) 3.381 .
H(24) C(30) 2.127 .
H(24) C(31) 2.697 .
H(24) C(1) 3.526 65501
H(24) H(1) 2.655 65501
H(24) H(4) 2.702 65501
H(24) H(17) 3.106 75702
H(24) H(18) 3.195 65501
H(24) H(25) 2.428 .
H(25) Cl(1) 2.770 74702
H(25) N(1) 2.634 .
H(25) C(26) 3.353 .
H(25) C(28) 3.359 .
H(25) C(25) 2.124 .
H(25) C(29) 2.109 .
H(25) C(5) 2.841 .
H(25) C(30) 1.042 .
H(25) C(8) 3.014 .
H(25) H(5) 2.090 .
H(25) H(8) 2.235 .
H(25) H(21) 3.221 .
H(25) H(24) 2.428 .
H(26) O(5) 1.896 .
H(26) O(4) 2.338 .
H(26) C(14) 3.106 66501
H(26) C(31) 2.396 .
H(26) C(12) 3.346 66501
H(26) C(6) 3.580 75602
H(26) C(32) 0.890 .
H(26) C(13) 2.917 66501
H(26) C(33) 2.084 .
H(26) H(2) 3.008 75602
H(26) H(7) 2.809 75602
H(26) H(12) 3.107 66501
H(26) H(13) 3.391 66501
H(26) H(27) 1.406 .
H(26) H(28) 2.785 .
H(26) H(29) 2.462 .
H(26) H(30) 2.406 .
H(27) O(1) 3.559 75602
H(27) O(5) 1.858 .
H(27) O(4) 2.753 .
H(27) N(1) 3.022 75602
H(27) C(25) 3.279 75602
H(27) C(8) 3.379 75602
H(27) C(31) 2.596 .
H(27) C(2) 3.346 75602
H(27) C(1) 3.142 75602
H(27) C(6) 3.149 75602
H(27) C(32) 0.901 .
H(27) C(33) 2.095 .
H(27) H(2) 2.481 75602
H(27) H(7) 2.702 75602
H(27) H(8) 2.611 75602
H(27) H(26) 1.406 .
H(27) H(28) 2.345 .
H(27) H(29) 2.887 .
H(27) H(30) 2.444 .
H(28) O(5) 2.571 .
H(28) C(26) 3.140 75602
H(28) C(28) 3.393 75602
H(28) C(25) 3.132 75602
H(28) C(29) 3.362 75602
H(28) C(27) 3.259 75602
H(28) C(30) 3.247 75602
H(28) C(10) 3.454 56501
H(28) C(9) 3.279 56501
H(28) C(32) 2.005 .
H(28) C(33) 0.941 .
H(28) H(9) 2.684 56501
H(28) H(10) 3.050 56501
H(28) H(22) 3.547 75602
H(28) H(26) 2.785 .
H(28) H(27) 2.345 .
H(28) H(29) 1.621 .
H(28) H(30) 1.597 .
H(29) Cl(1) 3.516 75702
H(29) O(5) 2.586 .
H(29) C(22) 3.482 75702
H(29) C(10) 3.402 56501
H(29) C(14) 3.522 66501
H(29) C(9) 3.448 56501
H(29) C(32) 2.095 .
H(29) C(33) 1.027 .
H(29) H(9) 3.219 56501
H(29) H(10) 3.039 56501
H(29) H(13) 3.361 66501
H(29) H(14) 3.574 66501
H(29) H(15) 3.340 75702
H(29) H(26) 2.462 .
H(29) H(27) 2.887 .
H(29) H(28) 1.621 .
H(29) H(30) 1.700 .
H(30) O(5) 3.258 .
H(30) C(26) 3.418 75602
H(30) C(15) 3.224 66501
H(30) C(14) 3.522 66501
H(30) C(16) 3.556 66501
H(30) C(6) 3.436 66501
H(30) C(32) 2.044 .
H(30) C(33) 1.024 .
H(30) H(2) 2.941 75602
H(30) H(3) 2.935 66501
H(30) H(6) 2.507 66501
H(30) H(14) 3.322 66501
H(30) H(22) 3.395 75602
H(30) H(26) 2.406 .
H(30) H(27) 2.444 .
H(30) H(28) 1.597 .
H(30) H(29) 1.700 .

loop_
_geom_torsion_atom_site_label_1
_geom_torsion_atom_site_label_2
_geom_torsion_atom_site_label_3
_geom_torsion_atom_site_label_4
_geom_torsion
N(1) O(1) C(1) C(2) 52.4(2)
C(1) O(1) N(1) C(25) 125.70(19)
C(1) O(1) N(1) C(5) -109.84(19)
C(18) O(3) C(17) O(2) -0.0(2)
C(18) O(3) C(17) C(4) 177.2(2)
C(31) O(5) C(32) C(33) -159.2(2)
C(32) O(5) C(31) O(4) -0.3(3)
C(32) O(5) C(31) C(28) 178.2(2)
O(1) N(1) C(25) C(26) -2.8(2)
O(1) N(1) C(25) C(30) 179.4(2)
O(1) N(1) C(5) C(4) 77.3(2)
O(1) N(1) C(5) C(19) -55.0(2)
C(25) N(1) C(5) C(4) -161.61(19)
C(25) N(1) C(5) C(19) 66.1(2)
C(5) N(1) C(25) C(26) -123.3(2)
C(5) N(1) C(25) C(30) 58.9(2)
C(25) C(26) C(27) C(28) -1.4(3)
C(27) C(26) C(25) N(1) -177.3(2)
C(27) C(26) C(25) C(30) 0.5(3)
C(22) C(21) C(20) C(19) -0.6(3)
C(20) C(21) C(22) Cl(1) 179.1(2)
C(20) C(21) C(22) C(23) -0.3(4)
C(29) C(28) C(27) C(26) 2.0(3)
C(27) C(28) C(29) C(30) -1.8(3)
C(29) C(28) C(31) O(5) -175.3(2)
C(29) C(28) C(31) O(4) 3.2(4)
C(31) C(28) C(29) C(30) 176.0(2)
C(27) C(28) C(31) O(5) 2.4(3)
C(27) C(28) C(31) O(4) -179.2(2)
C(31) C(28) C(27) C(26) -175.7(2)
C(4) C(3) C(2) C(1) -88.0(2)
C(4) C(3) C(2) C(6) 90.7(2)
C(2) C(3) C(4) C(7) -63.8(2)
C(2) C(3) C(4) C(5) 62.0(2)
C(2) C(3) C(4) C(17) 175.24(18)
N(1) C(25) C(30) C(29) 177.6(2)
C(26) C(25) C(30) C(29) -0.2(3)
C(28) C(29) C(30) C(25) 0.9(3)
Cl(1) C(22) C(23) C(24) -179.4(2)
C(21) C(22) C(23) C(24) -0.0(3)
C(3) C(4) C(7) C(8) 100.3(2)
C(3) C(4) C(7) C(16) -78.1(2)
C(3) C(4) C(5) N(1) -45.4(2)
C(3) C(4) C(5) C(19) 84.3(2)
C(3) C(4) C(17) O(3) 171.12(17)
C(3) C(4) C(17) O(2) -11.8(3)
C(7) C(4) C(5) N(1) 78.8(2)
C(7) C(4) C(5) C(19) -151.52(18)
C(5) C(4) C(7) C(8) -26.2(2)
C(5) C(4) C(7) C(16) 155.45(19)
C(7) C(4) C(17) O(3) 50.8(2)
C(7) C(4) C(17) O(2) -132.1(2)
C(17) C(4) C(7) C(8) -139.2(2)
C(17) C(4) C(7) C(16) 42.5(2)
C(5) C(4) C(17) O(3) -68.5(2)
C(5) C(4) C(17) O(2) 108.6(2)
C(17) C(4) C(5) N(1) -163.14(19)
C(17) C(4) C(5) C(19) -33.5(2)
C(14) C(15) C(16) C(7) -175.3(2)
C(14) C(15) C(16) C(11) 3.2(3)
C(16) C(15) C(14) C(13) -0.7(3)
C(4) C(7) C(8) C(9) 177.22(19)
C(4) C(7) C(16) C(15) 3.3(3)
C(4) C(7) C(16) C(11) -175.18(18)
C(8) C(7) C(16) C(15) -175.1(2)
C(8) C(7) C(16) C(11) 6.4(2)
C(16) C(7) C(8) C(9) -4.3(3)
N(1) C(5) C(19) C(20) 67.9(3)
N(1) C(5) C(19) C(24) -109.8(2)
C(4) C(5) C(19) C(20) -62.1(3)
C(4) C(5) C(19) C(24) 120.1(2)
C(9) C(10) C(11) C(16) 1.1(3)
C(9) C(10) C(11) C(12) -178.9(2)
C(11) C(10) C(9) C(8) 1.1(3)
C(21) C(20) C(19) C(5) -176.1(2)
C(21) C(20) C(19) C(24) 1.7(3)
C(7) C(8) C(9) C(10) 0.6(3)
C(15) C(14) C(13) C(12) -1.6(3)
C(15) C(16) C(11) C(10) 176.6(2)
C(15) C(16) C(11) C(12) -3.4(3)
C(7) C(16) C(11) C(10) -4.9(3)
C(7) C(16) C(11) C(12) 175.1(2)
C(3) C(2) C(1) O(1) 37.2(2)
C(6) C(2) C(1) O(1) -141.5(2)
C(5) C(19) C(24) C(23) 175.9(2)
C(20) C(19) C(24) C(23) -2.0(3)
C(19) C(24) C(23) C(22) 1.2(4)
C(11) C(12) C(13) C(14) 1.3(3)
C(13) C(12) C(11) C(10) -178.7(2)
C(13) C(12) C(11) C(16) 1.3(3)
